data_1563539
loop_
_publ_author_name
'Uvarov, Vladimir'
'Shenawi-Khalil, Sanaa'
'Popov, Inna'

_publ_section_title
;
 New bismuth calcium oxysilicate with apatite structure: Synthesis and
 structural characterization
;
_journal_issue 7
_journal_name_full 'Journal of Solid State Chemistry'
_journal_page_first 1484
_journal_page_last 1489
_journal_paper_doi 10.1016/j.jssc.2010.04.028
_journal_volume 183
_journal_year 2010
_chemical_compound_source synthezed
_chemical_formula_analytical 'H2.5 Bi2.15 Ca2 O12.475 Si3'
_chemical_formula_iupac 'H5 Bi4.3 Ca4 O24.95 Si6'
_chemical_formula_moiety 'H2.5 Bi2.15 Ca2 O12.475 Si3'
_chemical_formula_structural 'Ca4 Bi4.3 (SiO4) (HSiO4)5 O0.95'
_chemical_formula_sum 'Bi2.15 Ca2 H2.5 O12.475 Si3'
_chemical_formula_weight 815.14
_chemical_name_systematic
;
Tetracalcium Tetrabismuth Hexakis (silicate) Oxide
;
_space_group_crystal_system hexagonal
_space_group_IT_number 176
_space_group_name_Hall '-P 6c'
_space_group_name_H-M_alt 'P 63/m'
_symmetry_space_group_name_Hall '-P 6c'
_cell_angle_alpha 90.0
_cell_angle_beta 90.0
_cell_angle_gamma 120.0
_cell_formula_units_Z 1
_cell_length_a 9.6090(7)
_cell_length_b 9.6090(7)
_cell_length_c 7.0521(7)
_cell_measurement_temperature 295
_cell_volume 563.90(8)
_computing_cell_refinement 'TOPAS v.3 (Bruker AXS, 2006)'
_computing_data_collection 'Diffrac Plus (Bruker AXS, 2006)'
_computing_data_reduction 'TOPAS v.3'
_computing_molecular_graphics 'TOPAS v.3'
_computing_structure_refinement 'TOPAS v.3'
_computing_structure_solution none
_diffrn_ambient_temperature 295
_diffrn_detector 'scintillation detector'
_diffrn_detector_type scintillation
_diffrn_measurement_device_type 'Bruker D8 Advance'
_diffrn_radiation_monochromator G\"obel
_diffrn_radiation_source 'sealed X-ray tube'
_diffrn_source_target Cu
_diffrn_source_type 'Cu K\a'
_exptl_crystal_density_diffrn 4.79
_exptl_crystal_density_method 'not measured'
_pd_char_colour off-white
_pd_char_particle_morphology powder
_pd_instr_location ' ?'
_pd_meas_2theta_range_inc 0.02
_pd_meas_2theta_range_max 85
_pd_meas_2theta_range_min 8
_pd_meas_number_of_points 3750
_pd_meas_scan_method step
_pd_prep_cool_rate 5
_pd_prep_pressure 100
_pd_prep_temperature 1075
_pd_proc_2theta_range_inc 0.02
_pd_proc_2theta_range_max 85
_pd_proc_2theta_range_min 8
_pd_proc_info_excluded_regions none
_pd_proc_ls_background_function 'Chebychev polynomial'
_pd_proc_ls_pref_orient_corr ' none'
_pd_proc_ls_profile_function pseudo-Voigt
_pd_proc_ls_prof_R_factor 0.0439
_pd_proc_ls_prof_wR_expected 0.0453
_pd_proc_ls_prof_wR_factor 0.0822
_pd_spec_mounting ' Powder in the low backgroun quartz holder'
_pd_spec_mount_mode reflection
_pd_spec_shape flat_sheet
_pd_spec_size_axial 20
_pd_spec_size_equat 20
_pd_spec_size_thick 0.2
_refine_ls_extinction_method none
_refine_ls_goodness_of_fit_all 1.87
_refine_ls_hydrogen_treatment noref
_refine_ls_matrix_type fullcycle
_refine_ls_number_parameters 37
_refine_ls_R_I_factor .0456
_refine_ls_shift/su_max .01
_refine_ls_structure_factor_coef Inet
_refine_ls_weighting_details 1/[Y~i~+\s(Y~i~)]
_refine_ls_weighting_scheme sigma
_cod_data_source_file JSSC-2010-183-1484.cif
_cod_data_source_block CaBi(SiO4)
_cod_depositor_comments
;
The following automatic conversions were performed:

data item '_chemical_melting_point' value 'not measured' was changed
to '?' -- the value is undefined or not given.

Automatic conversion script
Id: cif_fix_values 8369 2020-08-20 11:38:08Z andrius 
;
_cod_original_cell_volume 563.9
_cod_original_formula_sum 'H2.5 Bi2.15 Ca2 O12.475 Si3'
_cod_database_code 1563539

loop_
_symmetry_equiv_pos_site_id
_symmetry_equiv_pos_as_xyz
1 '-x+y, -x, -z+1/2'
2 '-y, x-y, -z+1/2'
3 'x, y, -z+1/2'
4 'x-y, x, -z'
5 'y, -x+y, -z'
6 '-x, -y, -z'
7 'x-y, x, z+1/2'
8 'y, -x+y, z+1/2'
9 '-x, -y, z+1/2'
10 '-x+y, -x, z'
11 '-y, x-y, z'
12 'x, y, z'

loop_
_atom_site_label
_atom_site_type_symbol
_atom_site_symmetry_multiplicity
_atom_site_Wyckoff_symbol
_atom_site_fract_x
_atom_site_fract_y
_atom_site_fract_z
_atom_site_occupancy
_atom_site_attached_hydrogens
_atom_site_B_iso_or_equiv
Ca1 Ca2+ 4 f 0.3333 0.6667 0.0100(41) 0.574 0 0.75(9)
Bi1 Bi3+ 6 h 0.9920(22) 0.2448(14) 0.25 0.716 0 2
Ca2 Ca2+ 6 h 0.9920(22) 0.2448(14) 0.25 0.284 0 2
Si Si4+ 6 h 0.4049(66) 0.3740(13) 0.25 1.0 0 0.23(1)
O1 O2- 6 h 0.3378(67) 0.5000(81) 0.25 1.0 0 2
O2 O2- 6 h 0.5990(15) 0.4759(73) 0.25 1. 0 2
O3 O2- 12 i 0.3549(42) 0.2665(54) 0.0515(55) 0.583 0 2
OH OH- 12 i 0.3549(42) 0.2665(54) 0.0515(55) 0.417 0 2
O4 O2- 2 a 0 0 0.25 0.475 0 2

loop_
_atom_type_symbol
_atom_type_description
_atom_type_scat_dispersion_real
_atom_type_scat_dispersion_imag
_atom_type_scat_source
Ca Ca .364 1.285 'International Tables for Crystallography (Vol. IV)'
Bi Bi -4.01 8.931 'International Tables for Crystallography (Vol. IV)'
Si Si .254 .3302 'International Tables for Crystallography (Vol. IV)'
O O .047 .032 'International Tables for Crystallography (Vol. IV)'
H H .000 .000 'International Tables for Crystallography (Vol. IV)'

loop_
_diffrn_radiation_type
_diffrn_radiation_wavelength
CuK\a~1~ 1.54056
CuK\a~2~ 1.54439

loop_
_geom_angle_atom_site_label_1
_geom_angle_atom_site_label_2
_geom_angle_atom_site_label_3
_geom_angle
O1 Ca O1 73.7(25)
O3 Bi O3 65.6(21)
O1 Si O2 108.3(36)
O1 Si O3 111.3(40)
O3 Si O3 114.8(69)
O1 Bi O3 66.7(26)

loop_
_geom_bond_atom_site_label_1
_geom_bond_atom_site_label_2
_geom_bond_distance
Ca O1(4) 2.342(62)
Ca O1(3) 2.342(62)
Ca O2(1) 2.561(91)
Ca O2(2) 2.561(91)
Ca O3(5) 2.766(43)
Bi O1(0) 2.984(51)
Bi O2(4) 2.267(58)
Bi O3(3) 2.580(48)
Bi O3(2) 2.349(40)
Bi O4(0) 2.391(65)
Si O1(0) 1.630(15)
Si O2(0) 1.610(13)
Si O3(1) 1.662(72)
O1 O2(0) 2.630(15)
O1 O3(1) 2.718(90)
O1 O3(2) 2.978(61)
O2 O3(1) 2.604(88)
O2 O2(3) 3.100(22)
O2 O3(8) 2.960(12)
O4 Bi(3) 2.391(65)
Bi Si 3.060(10)
O3 O2(5) 3.159(37)
